data_7155493
loop_
_publ_author_name
'Yamada, Shigeyuki'
'Kinoshita, Keita'
'Iwama, Shota'
'Yamazaki, Takashi'
'Kubota, Toshio'
'Yajima, Tomoko'
'Yamamoto, Kyoko'
'Tahara, Shinya'

_publ_section_title
;
 Synthesis of perfluoroalkylated pentacenes and evaluation of their
 fundamental physical properties.
;
_journal_issue 12
_journal_name_full 'Organic &amp; biomolecular chemistry'
_journal_page_first 2522
_journal_page_last 2535
_journal_paper_doi 10.1039/c7ob00043j
_journal_volume 15
_journal_year 2017
_chemical_formula_moiety 'C23 H8 F20'
_chemical_formula_sum 'C23 H8 F20'
_chemical_formula_weight 664.29
_chemical_name_systematic
;
 ? 
;
_space_group_crystal_system monoclinic
_space_group_IT_number 14
_space_group_name_Hall '-P 2ybc'
_space_group_name_H-M_alt 'P 1 21/c 1'
_symmetry_space_group_name_Hall '-P 2ybc'
_symmetry_space_group_name_H-M 'P 1 21/c 1'
_atom_sites_solution_hydrogens difmap
_atom_sites_solution_primary direct
_audit_creation_date 2017-02-11
_audit_creation_method
;
Olex2 1.2
(compiled 2017.01.04 svn.r3372 for OlexSys, GUI svn.r5292)
;
_audit_update_record
;
2017-02-13 deposited with the CCDC.
2017-02-15 downloaded from the CCDC.
;
_cell_angle_alpha 90
_cell_angle_beta 73.966(6)
_cell_angle_gamma 90
_cell_formula_units_Z 4
_cell_length_a 16.244(6)
_cell_length_b 11.619(4)
_cell_length_c 12.748(5)
_cell_measurement_reflns_used 6022
_cell_measurement_temperature 123.1500
_cell_measurement_theta_max 27.4894
_cell_measurement_theta_min 3.1440
_cell_volume 2312.4(15)
_computing_cell_refinement 'CrystalClear (Rigaku Inc., 2008)'
_computing_data_collection 'CrystalClear (Rigaku Inc., 2008)'
_computing_data_reduction 'CrystalClear (Rigaku Inc., 2008)'
_computing_molecular_graphics 'Olex2 (Dolomanov et al., 2009)'
_computing_publication_material 'Olex2 (Dolomanov et al., 2009)'
_computing_structure_refinement 'ShelXL (Sheldrick, 2015)'
_computing_structure_solution 'ShelXS (Sheldrick, 2008)'
_diffrn_ambient_temperature 123.1500
_diffrn_detector_area_resol_mean 28.5714
_diffrn_measured_fraction_theta_full 0.994
_diffrn_measured_fraction_theta_max 0.994
_diffrn_measurement_details
;
scan:
    Number of images: 360
               Slice: -110.0000 - 70.0000
         Image width: 0.5000
            Exp time: 1.5000
       Rotation axis: Omega
               Omega: 0.0000
                 Chi: 45.0000
                 Phi: 0.0000
                 XTD: 45.3980
              2theta: -20.0357
scan:
    Number of images: 360
               Slice: -110.0000 - 70.0000
         Image width: 0.5000
            Exp time: 1.5000
       Rotation axis: Omega
               Omega: 0.0000
                 Chi: 45.0000
                 Phi: 90.0000
                 XTD: 45.3980
              2theta: -20.0357

;
_diffrn_measurement_device 'Saturn724+ (4x4 bin mode)'
_diffrn_measurement_device_details
;
AFC10: Fixed Chi 2 circle
;
_diffrn_measurement_method dtprofit.ref
_diffrn_orient_matrix_type d*Trek
_diffrn_orient_matrix_UB_11 0.0577
_diffrn_orient_matrix_UB_12 0.0574
_diffrn_orient_matrix_UB_13 0.0057
_diffrn_orient_matrix_UB_21 0.0188
_diffrn_orient_matrix_UB_22 -0.0267
_diffrn_orient_matrix_UB_23 0.0796
_diffrn_orient_matrix_UB_31 0.0539
_diffrn_orient_matrix_UB_32 -0.0269
_diffrn_orient_matrix_UB_33 -0.0217
_diffrn_radiation_detector CCD
_diffrn_radiation_monochromator Confocal
_diffrn_radiation_source 'Rotating Anode'
_diffrn_radiation_type MoK\a
_diffrn_radiation_wavelength 0.710747
_diffrn_reflns_av_R_equivalents 0.1661
_diffrn_reflns_av_unetI/netI 0.1017
_diffrn_reflns_Laue_measured_fraction_full 0.994
_diffrn_reflns_Laue_measured_fraction_max 0.994
_diffrn_reflns_limit_h_max 17
_diffrn_reflns_limit_h_min -18
_diffrn_reflns_limit_k_max 12
_diffrn_reflns_limit_k_min -11
_diffrn_reflns_limit_l_max 14
_diffrn_reflns_limit_l_min -14
_diffrn_reflns_number 13312
_diffrn_reflns_point_group_measured_fraction_full 0.994
_diffrn_reflns_point_group_measured_fraction_max 0.994
_diffrn_reflns_reduction_process 'Lp corrections applied'
_diffrn_reflns_theta_full 27.4894
_diffrn_reflns_theta_max 27.4894
_diffrn_reflns_theta_min 3.1440
_diffrn_source_current 24.0000
_diffrn_source_power 1.2000
_diffrn_source_voltage 50.0000
_exptl_absorpt_coefficient_mu 0.225
_exptl_absorpt_correction_T_max 0.9860
_exptl_absorpt_correction_T_min 0.9655
_exptl_absorpt_correction_type numerical
_exptl_crystal_colour yellow
_exptl_crystal_colour_primary yellow
_exptl_crystal_density_diffrn 1.908
_exptl_crystal_density_method 'not measured'
_exptl_crystal_description needle
_exptl_crystal_F_000 1304
_exptl_crystal_recrystallization_method 'Re-crystallisation from solvent: CHCl3/MeOH'
_exptl_crystal_size_max 0.25
_exptl_crystal_size_mid 0.15
_exptl_crystal_size_min 0.08
_refine_diff_density_max 0.307
_refine_diff_density_min -0.351
_refine_diff_density_rms 0.077
_refine_ls_extinction_method none
_refine_ls_goodness_of_fit_ref 1.050
_refine_ls_hydrogen_treatment refall
_refine_ls_matrix_type full
_refine_ls_number_parameters 420
_refine_ls_number_reflns 3298
_refine_ls_number_restraints 0
_refine_ls_restrained_S_all 1.050
_refine_ls_R_factor_all 0.0807
_refine_ls_R_factor_gt 0.0579
_refine_ls_shift/su_max 0.006
_refine_ls_shift/su_mean 0.001
_refine_ls_structure_factor_coef Fsqd
_refine_ls_weighting_details 'w=1/[\s^2^(Fo^2^)+(0.0506P)^2^] where P=(Fo^2^+2Fc^2^)/3'
_refine_ls_weighting_scheme calc
_refine_ls_wR_factor_gt 0.1249
_refine_ls_wR_factor_ref 0.1384
_reflns_Friedel_coverage 0.000
_reflns_number_gt 2546
_reflns_number_total 3298
_reflns_threshold_expression 'I > 2\s(I)'
_cod_data_source_file c7ob00043j2.cif
_cod_data_source_block new
_cod_depositor_comments
;
The following automatic conversions were performed:

'_exptl_absorpt_correction_type' value 'Numerical' changed to
'numerical' according to
/usr/data/users/saulius/crontab/automatic-downloads/rss-feeds/RSC/lib/dictionaries/cif_core.dic
dictionary named 'cif_core.dic' version 2.4.2 from 2011-04-26.

Automatic conversion script
Id: cif_fix_values 4268 2015-11-12 08:31:59Z antanas 

 Adding full bibliography for 7155492--7155493.cif.
;
_cod_original_cell_volume 2312.4(16)
_cod_database_code 7155493
_shelx_shelxl_version_number 2016/6
_shelx_space_group_comment
;
The symmetry employed for this shelxl refinement is uniquely defined
by the following loop, which should always be used as a source of
symmetry information in preference to the above space-group names.
They are only intended as comments.
;
_olex2_refinement_description
;
;
_olex2_submission_special_instructions 'No special instructions were received'

loop_
_space_group_symop_operation_xyz
'x, y, z'
'-x, y+1/2, -z+1/2'
'-x, -y, -z'
'x, -y-1/2, z-1/2'

loop_
_atom_site_label
_atom_site_type_symbol
_atom_site_fract_x
_atom_site_fract_y
_atom_site_fract_z
_atom_site_U_iso_or_equiv
_atom_site_adp_type
_atom_site_occupancy
_atom_site_site_symmetry_order
_atom_site_calc_flag
F5 F 0.80299(12) 0.81193(18) 0.49723(17) 0.0243(5) Uani 1 1 d
F9 F 0.68219(13) 0.7705(2) 0.68484(17) 0.0309(6) Uani 1 1 d
F4 F 0.75158(12) 0.73977(18) 0.37303(17) 0.0274(6) Uani 1 1 d
F12 F 0.49721(13) 0.7941(2) 0.76065(19) 0.0370(6) Uani 1 1 d
F1 F 1.13713(12) 0.5804(2) 0.11069(18) 0.0355(6) Uani 1 1 d
F6 F 0.68887(12) 0.55959(19) 0.48792(18) 0.0337(6) Uani 1 1 d
F8 F 0.61600(12) 0.7787(2) 0.55830(18) 0.0326(6) Uani 1 1 d
F7 F 0.76607(12) 0.5839(2) 0.60155(18) 0.0346(6) Uani 1 1 d
F13 F 0.56293(13) 0.7039(2) 0.86358(18) 0.0377(7) Uani 1 1 d
F11 F 0.61192(14) 0.5375(2) 0.7210(2) 0.0411(7) Uani 1 1 d
F3 F 1.16418(13) 0.4565(2) 0.22104(19) 0.0401(7) Uani 1 1 d
F10 F 0.52780(14) 0.5946(2) 0.62484(19) 0.0421(7) Uani 1 1 d
F2 F 1.18767(14) 0.6361(2) 0.2385(2) 0.0496(8) Uani 1 1 d
C2 C 0.9726(2) 0.5423(3) 0.2502(3) 0.0199(9) Uani 1 1 d
C6 C 0.8190(3) 0.5451(4) 0.2623(3) 0.0250(10) Uani 1 1 d
C8 C 0.8757(2) 0.6495(3) 0.4008(3) 0.0196(9) Uani 1 1 d
C7 C 0.8871(2) 0.5809(3) 0.3072(3) 0.0190(9) Uani 1 1 d
C13 C 1.0931(2) 0.6269(3) 0.4506(3) 0.0221(9) Uani 1 1 d
C10 C 0.9302(3) 0.7039(3) 0.5620(3) 0.0222(9) Uani 1 1 d
C19 C 0.5771(2) 0.6302(3) 0.6882(3) 0.0272(10) Uani 1 1 d
C12 C 1.0771(2) 0.6633(3) 0.5551(3) 0.0233(9) Uani 1 1 d
C16 C 0.7904(2) 0.7109(3) 0.4511(3) 0.0218(9) Uani 1 1 d
C17 C 0.7244(2) 0.6388(3) 0.5391(3) 0.0244(10) Uani 1 1 d
C1 C 1.0419(2) 0.5760(3) 0.2899(3) 0.0187(9) Uani 1 1 d
C5 C 0.8340(3) 0.4744(4) 0.1745(4) 0.0322(11) Uani 1 1 d
C18 C 0.6499(2) 0.7069(3) 0.6171(3) 0.0240(9) Uani 1 1 d
C9 C 0.9425(2) 0.6610(3) 0.4531(3) 0.0169(8) Uani 1 1 d
C4 C 0.9157(3) 0.4342(4) 0.1218(3) 0.0280(10) Uani 1 1 d
C3 C 0.9829(3) 0.4678(4) 0.1580(3) 0.0254(10) Uani 1 1 d
C15 C 1.1318(2) 0.5609(4) 0.2167(3) 0.0266(10) Uani 1 1 d
C14 C 1.0275(2) 0.6217(3) 0.3954(3) 0.0186(9) Uani 1 1 d
C11 C 0.9948(2) 0.7037(3) 0.6112(3) 0.0244(9) Uani 1 1 d
C20 C 0.5186(2) 0.6904(4) 0.7899(3) 0.0276(10) Uani 1 1 d
F14 F 0.38081(14) 0.6355(3) 0.7837(2) 0.0509(8) Uani 1 1 d
F15 F 0.45361(15) 0.5118(2) 0.8495(2) 0.0533(8) Uani 1 1 d
C21 C 0.4345(2) 0.6230(4) 0.8459(3) 0.0299(10) Uani 1 1 d
C22 C 0.3857(3) 0.6574(4) 0.9641(4) 0.0370(11) Uani 1 1 d
F20 F 0.43362(15) 0.6307(2) 1.0317(2) 0.0512(8) Uani 1 1 d
F19 F 0.31481(14) 0.5917(2) 0.9912(2) 0.0504(8) Uani 1 1 d
F16 F 0.42387(15) 0.8511(2) 0.9734(2) 0.0484(7) Uani 1 1 d
F17 F 0.31222(17) 0.8147(3) 0.9186(3) 0.0634(9) Uani 1 1 d
F18 F 0.30793(17) 0.7937(3) 1.0878(2) 0.0631(9) Uani 1 1 d
C23 C 0.3573(3) 0.7833(4) 0.9872(4) 0.0447(13) Uani 1 1 d
H4 H 0.921(2) 0.380(3) 0.064(3) 0.030(11) Uiso 1 1 d
H12 H 1.125(2) 0.661(3) 0.593(3) 0.030(11) Uiso 1 1 d
H3 H 1.0358(19) 0.441(3) 0.128(2) 0.001(8) Uiso 1 1 d
H6 H 0.762(2) 0.566(3) 0.293(3) 0.006(8) Uiso 1 1 d
H10 H 0.876(2) 0.738(3) 0.604(3) 0.029(11) Uiso 1 1 d
H13 H 1.150(2) 0.601(3) 0.417(3) 0.028(11) Uiso 1 1 d
H11 H 0.983(2) 0.729(3) 0.687(3) 0.035(11) Uiso 1 1 d
H5 H 0.793(3) 0.451(4) 0.162(4) 0.047(16) Uiso 1 1 d

loop_
_atom_site_aniso_label
_atom_site_aniso_U_11
_atom_site_aniso_U_22
_atom_site_aniso_U_33
_atom_site_aniso_U_23
_atom_site_aniso_U_13
_atom_site_aniso_U_12
F5 0.0232(12) 0.0193(13) 0.0276(13) -0.0013(10) -0.0025(10) 0.0022(9)
F9 0.0287(12) 0.0388(15) 0.0217(13) -0.0083(11) -0.0010(10) -0.0098(10)
F4 0.0249(12) 0.0300(14) 0.0282(14) 0.0056(10) -0.0087(10) 0.0045(10)
F12 0.0345(13) 0.0336(15) 0.0349(15) 0.0016(12) 0.0041(11) 0.0072(11)
F1 0.0291(12) 0.0508(17) 0.0212(14) 0.0104(11) 0.0021(10) 0.0053(11)
F6 0.0317(13) 0.0284(14) 0.0320(14) -0.0049(11) 0.0063(11) -0.0081(11)
F8 0.0263(12) 0.0398(15) 0.0284(14) 0.0039(11) -0.0021(10) 0.0124(11)
F7 0.0218(12) 0.0394(15) 0.0371(15) 0.0185(12) 0.0010(10) 0.0073(11)
F13 0.0258(12) 0.0635(19) 0.0233(14) -0.0032(12) -0.0061(11) -0.0058(12)
F11 0.0336(13) 0.0308(15) 0.0464(16) 0.0112(12) 0.0096(11) 0.0057(12)
F3 0.0362(13) 0.0430(16) 0.0343(15) 0.0043(12) 0.0015(11) 0.0233(12)
F10 0.0297(12) 0.0605(18) 0.0321(15) -0.0154(13) -0.0019(11) -0.0118(12)
F2 0.0315(14) 0.064(2) 0.0429(17) -0.0127(14) 0.0063(12) -0.0196(13)
C2 0.029(2) 0.017(2) 0.012(2) 0.0027(16) -0.0035(17) 0.0014(17)
C6 0.020(2) 0.033(3) 0.020(2) 0.0020(19) -0.0035(18) 0.003(2)
C8 0.021(2) 0.014(2) 0.021(2) 0.0056(17) -0.0033(17) -0.0023(16)
C7 0.017(2) 0.020(2) 0.018(2) 0.0067(17) -0.0002(16) -0.0019(17)
C13 0.019(2) 0.018(2) 0.029(3) 0.0019(18) -0.0050(18) 0.0010(18)
C10 0.029(2) 0.012(2) 0.022(2) -0.0013(17) -0.0013(19) 0.0007(18)
C19 0.024(2) 0.025(2) 0.032(3) -0.0045(19) -0.0066(19) 0.0042(19)
C12 0.030(2) 0.012(2) 0.031(3) 0.0050(18) -0.014(2) -0.0024(18)
C16 0.023(2) 0.020(2) 0.022(2) 0.0038(18) -0.0069(17) -0.0011(18)
C17 0.018(2) 0.027(2) 0.028(2) 0.0010(19) -0.0064(18) 0.0024(18)
C1 0.021(2) 0.015(2) 0.017(2) 0.0058(16) -0.0008(16) -0.0031(16)
C5 0.032(3) 0.040(3) 0.026(3) 0.006(2) -0.009(2) -0.014(2)
C18 0.022(2) 0.030(2) 0.022(2) 0.0023(19) -0.0092(18) 0.0033(18)
C9 0.019(2) 0.012(2) 0.018(2) 0.0041(16) -0.0028(16) -0.0036(16)
C4 0.045(3) 0.021(2) 0.020(2) -0.0038(19) -0.013(2) 0.001(2)
C3 0.028(2) 0.027(2) 0.017(2) 0.0026(18) 0.0001(19) 0.006(2)
C15 0.023(2) 0.031(3) 0.024(2) 0.0034(19) -0.0046(18) 0.002(2)
C14 0.022(2) 0.012(2) 0.019(2) 0.0019(16) -0.0013(17) -0.0004(17)
C11 0.035(2) 0.014(2) 0.023(2) -0.0017(18) -0.007(2) 0.0006(18)
C20 0.024(2) 0.030(3) 0.026(2) 0.0030(19) -0.0039(19) 0.0022(19)
F14 0.0238(13) 0.090(2) 0.0373(16) -0.0097(15) -0.0060(11) -0.0090(13)
F15 0.0451(15) 0.0298(16) 0.064(2) -0.0007(13) 0.0190(13) -0.0052(12)
C21 0.024(2) 0.032(3) 0.031(3) -0.004(2) -0.005(2) -0.003(2)
C22 0.027(2) 0.043(3) 0.034(3) 0.002(2) 0.003(2) -0.006(2)
F20 0.0443(15) 0.074(2) 0.0330(16) 0.0158(14) -0.0063(13) 0.0037(14)
F19 0.0331(14) 0.0554(19) 0.0478(18) -0.0042(14) 0.0137(12) -0.0143(13)
F16 0.0395(15) 0.0458(17) 0.0481(18) -0.0080(13) 0.0077(13) -0.0068(13)
F17 0.0504(17) 0.065(2) 0.077(2) -0.0019(17) -0.0215(16) 0.0214(15)
F18 0.0552(17) 0.063(2) 0.0489(19) -0.0181(16) 0.0234(14) -0.0054(15)
C23 0.033(3) 0.048(3) 0.039(3) -0.007(2) 0.012(2) 0.000(3)

loop_
_atom_type_symbol
_atom_type_description
_atom_type_scat_dispersion_real
_atom_type_scat_dispersion_imag
_atom_type_scat_source
C C 0.0033 0.0016 'International Tables Vol C Tables 4.2.6.8 and 6.1.1.4'
H H 0.0000 0.0000 'International Tables Vol C Tables 4.2.6.8 and 6.1.1.4'
F F 0.0171 0.0103 'International Tables Vol C Tables 4.2.6.8 and 6.1.1.4'

loop_
_geom_angle_atom_site_label_1
_geom_angle_atom_site_label_2
_geom_angle_atom_site_label_3
_geom_angle
_geom_angle_publ_flag
C1 C2 C7 118.9(3) y
C1 C2 C3 122.5(3) y
C3 C2 C7 118.5(3) y
C5 C6 C7 121.4(4) y
C7 C8 C16 120.7(3) y
C7 C8 C9 120.7(3) y
C9 C8 C16 118.5(3) y
C6 C7 C2 116.5(3) y
C8 C7 C2 119.0(3) y
C8 C7 C6 124.5(3) y
C12 C13 C14 122.0(4) y
C11 C10 C9 121.6(4) y
F11 C19 F10 108.2(3) y
F11 C19 C18 109.0(3) y
F11 C19 C20 108.5(3) y
F10 C19 C18 107.9(3) y
F10 C19 C20 108.1(3) y
C20 C19 C18 114.9(3) y
C13 C12 C11 120.0(4) y
F5 C16 F4 105.1(3) y
F5 C16 C8 110.9(3) y
F5 C16 C17 108.0(3) y
F4 C16 C8 111.0(3) y
F4 C16 C17 107.1(3) y
C8 C16 C17 114.4(3) y
F6 C17 C16 108.6(3) y
F6 C17 C18 107.2(3) y
F7 C17 F6 108.4(3) y
F7 C17 C16 108.8(3) y
F7 C17 C18 107.1(3) y
C18 C17 C16 116.4(3) y
C2 C1 C15 118.5(3) y
C14 C1 C2 120.6(3) y
C14 C1 C15 120.9(3) y
C6 C5 C4 122.1(4) y
F9 C18 C19 108.0(3) y
F9 C18 C17 108.5(3) y
F8 C18 F9 108.0(3) y
F8 C18 C19 108.6(3) y
F8 C18 C17 109.1(3) y
C17 C18 C19 114.4(3) y
C8 C9 C10 124.2(3) y
C8 C9 C14 118.3(3) y
C10 C9 C14 117.4(3) y
C3 C4 C5 119.3(4) y
C4 C3 C2 122.1(4) y
F1 C15 C1 112.5(3) y
F3 C15 F1 106.2(3) y
F3 C15 F2 106.7(3) y
F3 C15 C1 114.0(3) y
F2 C15 F1 103.8(3) y
F2 C15 C1 113.0(3) y
C13 C14 C9 118.2(3) y
C1 C14 C13 122.4(3) y
C1 C14 C9 119.3(3) y
C10 C11 C12 120.7(4) y
F12 C20 F13 108.7(3) y
F12 C20 C19 108.8(3) y
F12 C20 C21 108.5(3) y
F13 C20 C19 108.4(3) y
F13 C20 C21 108.0(3) y
C19 C20 C21 114.4(3) y
F14 C21 C20 107.7(3) y
F14 C21 C22 107.8(3) y
F15 C21 C20 108.6(3) y
F15 C21 F14 108.8(3) y
F15 C21 C22 106.2(4) y
C22 C21 C20 117.5(3) y
F20 C22 C21 109.4(3) y
F20 C22 C23 107.0(4) y
F19 C22 C21 106.0(3) y
F19 C22 F20 108.1(4) y
F19 C22 C23 107.5(3) y
C23 C22 C21 118.6(4) y
F16 C23 C22 110.7(4) y
F16 C23 F17 109.2(4) y
F16 C23 F18 109.5(4) y
F17 C23 C22 108.9(4) y
F18 C23 C22 110.2(4) y
F18 C23 F17 108.4(4) y

loop_
_geom_bond_atom_site_label_1
_geom_bond_atom_site_label_2
_geom_bond_distance
_geom_bond_publ_flag
F5 C16 1.354(4) y
F9 C18 1.348(4) y
F4 C16 1.359(4) y
F12 C20 1.336(4) y
F1 C15 1.349(4) y
F6 C17 1.347(4) y
F8 C18 1.338(4) y
F7 C17 1.341(4) y
F13 C20 1.341(4) y
F11 C19 1.336(4) y
F3 C15 1.329(5) y
F10 C19 1.350(4) y
F2 C15 1.342(4) y
C2 C7 1.450(5) y
C2 C1 1.411(5) y
C2 C3 1.431(5) y
C6 C7 1.440(5) y
C6 C5 1.354(6) y
C8 C7 1.405(5) y
C8 C16 1.533(5) y
C8 C9 1.428(5) y
C13 C12 1.353(5) y
C13 C14 1.431(5) y
C10 C9 1.436(5) y
C10 C11 1.363(5) y
C19 C18 1.556(5) y
C19 C20 1.547(6) y
C12 C11 1.412(6) y
C16 C17 1.563(5) y
C17 C18 1.553(5) y
C1 C15 1.510(5) y
C1 C14 1.405(5) y
C5 C4 1.392(6) y
C9 C14 1.447(5) y
C4 C3 1.355(6) y
C20 C21 1.566(6) y
F14 C21 1.339(5) y
F15 C21 1.332(5) y
C21 C22 1.548(6) y
C22 F20 1.347(5) y
C22 F19 1.345(5) y
C22 C23 1.538(6) y
F16 C23 1.310(5) y
F17 C23 1.337(5) y
F18 C23 1.317(5) y
